data_4301774
loop_
_publ_author_name
'Chengyang Yue'
'Chunfeng Yan'
'Rui Feng'
'Mingyan Wu'
'Lian Chen'
'Feilong Jiang'
'Maochun Hong'

_publ_contact_author_address
;
   State Key Laboratory of Structural Chemistry
   FuJian Institute of Research on the Structure of Matter
   Fuzhou, FuJian, 350002
   P.R.China
;
_publ_contact_author_email hmc@fjirsm.ac.cn
_publ_contact_author_fax 86-591-83714946
_publ_contact_author_name
;
Maochun Hong
;
_publ_section_title
;
A Polynuclear d10-d10 Metal Complex with Unusual Near-Infrared
Luminescence and High Thermal Stability
;
_journal_name_full 'Inorganic Chemistry'
_journal_page_first 2873
_journal_page_last 2879
_journal_paper_doi 10.1021/ic801840g
_journal_volume 48
_journal_year 2009
_chemical_formula_moiety 'C42 H24 Cu6 N6 S12'
_chemical_formula_sum 'C42 H24 Cu6 N6 S12'
_chemical_formula_weight 1378.63
_chemical_name_systematic
; 
 ? 
;
_space_group_IT_number 2
_symmetry_cell_setting triclinic
_symmetry_space_group_name_Hall '-P 1'
_symmetry_space_group_name_H-M 'P -1'
_atom_sites_solution_hydrogens geom
_atom_sites_solution_primary direct
_atom_sites_solution_secondary difmap
_audit_creation_method SHELXL-97
_cell_angle_alpha 113.770(6)
_cell_angle_beta 101.154(6)
_cell_angle_gamma 103.006(3)
_cell_formula_units_Z 1
_cell_length_a 7.686(5)
_cell_length_b 13.317(8)
_cell_length_c 13.849(8)
_cell_measurement_reflns_used 2174
_cell_measurement_temperature 293(2)
_cell_measurement_theta_max 27.4719
_cell_measurement_theta_min 2.8191
_cell_volume 1198.1(13)
_computing_cell_refinement 'Bruker XSCANS'
_computing_data_collection 'Bruker XSCANS'
_computing_data_reduction 'Bruker XSCANS'
_computing_molecular_graphics 'Bruker XSCANS'
_computing_publication_material 'Bruker XSCANS'
_computing_structure_refinement 'SHELXL-97 (Sheldrick, 1997)'
_computing_structure_solution 'SHELXS-97 (Sheldrick, 1990)'
_diffrn_ambient_temperature 293(2)
_diffrn_measured_fraction_theta_full 0.988
_diffrn_measured_fraction_theta_max 0.988
_diffrn_measurement_device_type Saturn70
_diffrn_measurement_method CCD_Profile_fitting
_diffrn_radiation_monochromator graphite
_diffrn_radiation_source 'fine-focus sealed tube'
_diffrn_radiation_type MoK\a
_diffrn_radiation_wavelength 0.71073
_diffrn_reflns_av_R_equivalents 0.0535
_diffrn_reflns_av_sigmaI/netI 0.1055
_diffrn_reflns_limit_h_max 9
_diffrn_reflns_limit_h_min -9
_diffrn_reflns_limit_k_max 17
_diffrn_reflns_limit_k_min -17
_diffrn_reflns_limit_l_max 17
_diffrn_reflns_limit_l_min -12
_diffrn_reflns_number 9545
_diffrn_reflns_theta_full 27.47
_diffrn_reflns_theta_max 27.47
_diffrn_reflns_theta_min 2.82
_exptl_absorpt_coefficient_mu 3.178
_exptl_absorpt_correction_T_max 0.9392
_exptl_absorpt_correction_T_min 0.7851
_exptl_absorpt_correction_type multi-scan
_exptl_crystal_colour Red
_exptl_crystal_density_diffrn 1.911
_exptl_crystal_density_method 'not measured'
_exptl_crystal_description Prism
_exptl_crystal_F_000 684
_exptl_crystal_size_max 0.08
_exptl_crystal_size_mid 0.06
_exptl_crystal_size_min 0.02
_refine_diff_density_max 0.415
_refine_diff_density_min -0.473
_refine_diff_density_rms 0.101
_refine_ls_extinction_method none
_refine_ls_goodness_of_fit_ref 1.038
_refine_ls_hydrogen_treatment constr
_refine_ls_matrix_type full
_refine_ls_number_parameters 298
_refine_ls_number_reflns 5404
_refine_ls_number_restraints 0
_refine_ls_restrained_S_all 1.038
_refine_ls_R_factor_all 0.1376
_refine_ls_R_factor_gt 0.0616
_refine_ls_shift/su_max 0.000
_refine_ls_shift/su_mean 0.000
_refine_ls_structure_factor_coef Fsqd
_refine_ls_weighting_details 'calc w=1/[\s^2^(Fo^2^)+(0.0325P)^2^+0.0000P] where P=(Fo^2^+2Fc^2^)/3'
_refine_ls_weighting_scheme calc
_refine_ls_wR_factor_gt 0.0886
_refine_ls_wR_factor_ref 0.1117
_reflns_number_gt 2809
_reflns_number_total 5404
_reflns_threshold_expression >2sigma(I)
_cod_data_source_file ic801840g_si_001_1.cif
_cod_data_source_block 1
_cod_database_code 4301774

loop_
_symmetry_equiv_pos_as_xyz
'x, y, z'
'-x, -y, -z'

loop_
_atom_site_label
_atom_site_type_symbol
_atom_site_fract_x
_atom_site_fract_y
_atom_site_fract_z
_atom_site_U_iso_or_equiv
_atom_site_adp_type
_atom_site_occupancy
_atom_site_symmetry_multiplicity
_atom_site_calc_flag
_atom_site_refinement_flags
_atom_site_disorder_assembly
_atom_site_disorder_group
Cu1 Cu 0.51234(10) 0.67717(7) 0.03792(6) 0.0507(2) Uani 1 1 d . . .
Cu2 Cu 0.65766(10) 0.50381(7) -0.11002(6) 0.0490(2) Uani 1 1 d . . .
Cu3 Cu 0.23970(10) 0.43102(7) -0.14029(6) 0.0518(2) Uani 1 1 d . . .
S1 S 0.9213(2) 0.61461(13) 0.03611(13) 0.0447(4) Uani 1 1 d . . .
S3 S 0.2902(2) 0.61019(14) -0.12692(13) 0.0445(4) Uani 1 1 d . . .
S4 S 0.3986(2) 0.67022(14) -0.30078(13) 0.0494(4) Uani 1 1 d . . .
S5 S 0.4146(2) 0.69053(14) 0.18388(13) 0.0485(4) Uani 1 1 d . . .
S6 S 0.6569(2) 0.84655(16) 0.42231(14) 0.0617(5) Uani 1 1 d . . .
S2 S 1.1280(2) 0.86853(15) 0.11557(16) 0.0622(5) Uani 1 1 d . . .
C1 C 0.9197(7) 0.7539(5) 0.0706(4) 0.0401(15) Uani 1 1 d . . .
C8 C 0.4320(7) 0.6099(5) -0.2111(4) 0.0388(14) Uani 1 1 d . . .
N1 N 0.7688(6) 0.7843(4) 0.0659(4) 0.0393(12) Uani 1 1 d . . .
N2 N 0.5693(6) 0.5670(4) -0.2130(4) 0.0382(12) Uani 1 1 d . . .
C9 C 0.6542(7) 0.5784(5) -0.2894(5) 0.0397(14) Uani 1 1 d . . .
C10 C 0.8023(8) 0.5395(5) -0.3121(5) 0.0498(16) Uani 1 1 d . . .
H10 H 0.8531 0.5034 -0.2744 0.060 Uiso 1 1 calc R . .
C21 C 0.5803(8) 0.6323(5) -0.3469(5) 0.0445(15) Uani 1 1 d . . .
C2 C 0.8123(9) 0.9041(6) 0.0964(5) 0.0496(17) Uani 1 1 d . . .
C7 C 1.0021(9) 0.9623(5) 0.1231(5) 0.0549(18) Uani 1 1 d . . .
C13 C 0.6521(9) 0.6498(5) -0.4253(5) 0.0558(18) Uani 1 1 d . . .
H13 H 0.6026 0.6865 -0.4627 0.067 Uiso 1 1 calc R . .
C4 C 0.7474(12) 1.0763(7) 0.1219(6) 0.075(2) Uani 1 1 d . . .
H4 H 0.6624 1.1161 0.1211 0.089 Uiso 1 1 calc R . .
C3 C 0.6821(10) 0.9607(6) 0.0948(5) 0.0600(18) Uani 1 1 d . . .
H3 H 0.5544 0.9215 0.0759 0.072 Uiso 1 1 calc R . .
C12 C 0.7989(9) 0.6111(6) -0.4460(6) 0.063(2) Uani 1 1 d . . .
H12 H 0.8497 0.6226 -0.4980 0.076 Uiso 1 1 calc R . .
C11 C 0.8732(8) 0.5554(6) -0.3917(5) 0.0585(18) Uani 1 1 d . . .
H11 H 0.9708 0.5287 -0.4086 0.070 Uiso 1 1 calc R . .
C5 C 0.9370(14) 1.1349(7) 0.1504(6) 0.084(3) Uani 1 1 d . . .
H5 H 0.9765 1.2136 0.1690 0.101 Uiso 1 1 calc R . .
C14 C 0.6260(8) 0.7407(5) 0.2906(5) 0.0404(14) Uani 1 1 d . . .
C20 C 0.9162(8) 0.7610(6) 0.3801(5) 0.0495(17) Uani 1 1 d . . .
C15 C 0.8791(9) 0.8425(6) 0.4688(6) 0.0584(19) Uani 1 1 d . . .
C16 C 1.0106(12) 0.9044(7) 0.5752(6) 0.082(3) Uani 1 1 d . . .
H16 H 0.9858 0.9585 0.6339 0.098 Uiso 1 1 calc R . .
C6 C 1.0690(11) 1.0809(7) 0.1521(6) 0.077(2) Uani 1 1 d . . .
H6 H 1.1965 1.1210 0.1715 0.092 Uiso 1 1 calc R . .
N3 N 0.7677(7) 0.7032(4) 0.2794(4) 0.0453(13) Uani 1 1 d . . .
C19 C 1.0880(9) 0.7415(6) 0.3972(6) 0.066(2) Uani 1 1 d . . .
H19 H 1.1151 0.6877 0.3395 0.079 Uiso 1 1 calc R . .
C18 C 1.2157(10) 0.8050(8) 0.5031(8) 0.087(3) Uani 1 1 d . . .
H18 H 1.3322 0.7948 0.5160 0.105 Uiso 1 1 calc R . .
C17 C 1.1774(12) 0.8832(8) 0.5907(7) 0.093(3) Uani 1 1 d . . .
H17 H 1.2662 0.9220 0.6614 0.111 Uiso 1 1 calc R . .

loop_
_atom_site_aniso_label
_atom_site_aniso_U_11
_atom_site_aniso_U_22
_atom_site_aniso_U_33
_atom_site_aniso_U_23
_atom_site_aniso_U_13
_atom_site_aniso_U_12
Cu1 0.0465(4) 0.0618(5) 0.0517(5) 0.0293(4) 0.0201(4) 0.0231(4)
Cu2 0.0482(4) 0.0529(5) 0.0551(5) 0.0301(4) 0.0172(4) 0.0236(4)
Cu3 0.0548(5) 0.0567(5) 0.0607(5) 0.0340(4) 0.0296(4) 0.0266(4)
S1 0.0409(8) 0.0477(10) 0.0560(10) 0.0292(8) 0.0197(7) 0.0205(7)
S3 0.0416(8) 0.0552(10) 0.0522(10) 0.0325(9) 0.0224(7) 0.0233(7)
S4 0.0536(10) 0.0601(11) 0.0580(11) 0.0396(9) 0.0267(8) 0.0305(8)
S5 0.0470(9) 0.0561(11) 0.0558(10) 0.0320(9) 0.0230(8) 0.0244(8)
S6 0.0697(12) 0.0625(12) 0.0551(11) 0.0225(9) 0.0322(9) 0.0253(9)
S2 0.0453(9) 0.0521(11) 0.0823(14) 0.0311(10) 0.0151(9) 0.0092(8)
C1 0.037(3) 0.045(4) 0.039(4) 0.019(3) 0.015(3) 0.013(3)
C8 0.041(3) 0.038(4) 0.039(3) 0.021(3) 0.010(3) 0.010(3)
N1 0.043(3) 0.038(3) 0.043(3) 0.022(2) 0.017(2) 0.017(2)
N2 0.033(2) 0.045(3) 0.047(3) 0.026(3) 0.018(2) 0.019(2)
C9 0.030(3) 0.041(4) 0.044(4) 0.019(3) 0.013(3) 0.005(3)
C10 0.045(4) 0.053(4) 0.050(4) 0.020(3) 0.017(3) 0.020(3)
C21 0.042(3) 0.045(4) 0.046(4) 0.023(3) 0.015(3) 0.011(3)
C2 0.058(4) 0.056(5) 0.046(4) 0.030(3) 0.018(3) 0.025(4)
C7 0.061(4) 0.040(4) 0.048(4) 0.012(3) 0.018(3) 0.006(3)
C13 0.065(4) 0.053(4) 0.053(4) 0.030(4) 0.020(4) 0.015(4)
C4 0.114(7) 0.060(5) 0.060(5) 0.030(4) 0.023(5) 0.049(5)
C3 0.076(5) 0.054(5) 0.064(5) 0.031(4) 0.027(4) 0.035(4)
C12 0.064(5) 0.064(5) 0.067(5) 0.033(4) 0.036(4) 0.013(4)
C11 0.048(4) 0.064(5) 0.067(5) 0.025(4) 0.034(4) 0.021(3)
C5 0.123(8) 0.044(5) 0.061(5) 0.012(4) 0.020(5) 0.018(5)
C14 0.048(4) 0.040(4) 0.042(4) 0.023(3) 0.022(3) 0.018(3)
C20 0.049(4) 0.058(5) 0.048(4) 0.033(4) 0.017(3) 0.013(3)
C15 0.056(4) 0.066(5) 0.056(5) 0.039(4) 0.014(4) 0.009(4)
C16 0.095(6) 0.082(6) 0.048(5) 0.027(4) 0.016(5) 0.005(5)
C6 0.077(5) 0.048(5) 0.079(6) 0.020(4) 0.014(4) 0.002(4)
N3 0.051(3) 0.047(3) 0.047(3) 0.025(3) 0.022(3) 0.022(3)
C19 0.058(4) 0.086(6) 0.070(5) 0.049(5) 0.026(4) 0.025(4)
C18 0.052(5) 0.139(8) 0.088(7) 0.082(7) 0.009(5) 0.018(5)
C17 0.076(6) 0.115(8) 0.060(6) 0.044(6) 0.001(5) -0.005(6)

loop_
_atom_type_symbol
_atom_type_description
_atom_type_scat_dispersion_real
_atom_type_scat_dispersion_imag
_atom_type_scat_source
C C 0.0033 0.0016 'International Tables Vol C Tables 4.2.6.8 and 6.1.1.4'
H H 0.0000 0.0000 'International Tables Vol C Tables 4.2.6.8 and 6.1.1.4'
N N 0.0061 0.0033 'International Tables Vol C Tables 4.2.6.8 and 6.1.1.4'
S S 0.1246 0.1234 'International Tables Vol C Tables 4.2.6.8 and 6.1.1.4'
Cu Cu 0.3201 1.2651 'International Tables Vol C Tables 4.2.6.8 and 6.1.1.4'

loop_
_geom_angle_atom_site_label_1
_geom_angle_atom_site_label_2
_geom_angle_atom_site_label_3
_geom_angle
_geom_angle_site_symmetry_1
_geom_angle_site_symmetry_3
_geom_angle_publ_flag
N1 Cu1 S5 118.89(14) . . ?
N1 Cu1 S3 117.91(14) . . ?
S5 Cu1 S3 117.61(8) . . ?
N1 Cu1 Cu2 80.33(15) . . ?
S5 Cu1 Cu2 132.29(6) . . ?
S3 Cu1 Cu2 80.46(6) . . ?
N2 Cu2 S1 119.02(13) . . ?
N2 Cu2 S5 117.09(14) . 2_665 ?
S1 Cu2 S5 117.26(6) . 2_665 ?
N2 Cu2 Cu1 81.08(15) . . ?
S1 Cu2 Cu1 80.26(6) . . ?
S5 Cu2 Cu1 134.45(6) 2_665 . ?
N2 Cu2 Cu3 79.92(13) . . ?
S1 Cu2 Cu3 135.08(6) . . ?
S5 Cu2 Cu3 79.76(5) 2_665 . ?
Cu1 Cu2 Cu3 61.86(4) . . ?
N3 Cu3 S1 116.36(15) 2_665 2_665 ?
N3 Cu3 S3 120.87(15) 2_665 . ?
S1 Cu3 S3 117.70(7) 2_665 . ?
N3 Cu3 Cu2 82.10(14) 2_665 . ?
S1 Cu3 Cu2 131.49(5) 2_665 . ?
S3 Cu3 Cu2 79.83(5) . . ?
C1 S1 Cu2 102.80(18) . . ?
C1 S1 Cu3 101.2(2) . 2_665 ?
Cu2 S1 Cu3 87.27(8) . 2_665 ?
C8 S3 Cu3 101.5(2) . . ?
C8 S3 Cu1 100.20(18) . . ?
Cu3 S3 Cu1 86.89(6) . . ?
C21 S4 C8 90.1(3) . . ?
C14 S5 Cu1 102.7(2) . . ?
C14 S5 Cu2 102.0(2) . 2_665 ?
Cu1 S5 Cu2 86.86(7) . 2_665 ?
C15 S6 C14 90.2(3) . . ?
C7 S2 C1 90.2(3) . . ?
N1 C1 S1 125.1(4) . . ?
N1 C1 S2 114.0(4) . . ?
S1 C1 S2 120.9(3) . . ?
N2 C8 S4 114.6(4) . . ?
N2 C8 S3 124.7(4) . . ?
S4 C8 S3 120.7(3) . . ?
C1 N1 C2 111.8(5) . . ?
C1 N1 Cu1 123.4(4) . . ?
C2 N1 Cu1 124.3(4) . . ?
C8 N2 C9 111.2(5) . . ?
C8 N2 Cu2 124.2(4) . . ?
C9 N2 Cu2 124.5(4) . . ?
N2 C9 C10 125.0(6) . . ?
N2 C9 C21 115.6(6) . . ?
C10 C9 C21 119.4(6) . . ?
C11 C10 C9 119.1(6) . . ?
C11 C10 H10 120.5 . . ?
C9 C10 H10 120.5 . . ?
C13 C21 C9 121.7(6) . . ?
C13 C21 S4 129.7(5) . . ?
C9 C21 S4 108.5(5) . . ?
C3 C2 C7 120.9(6) . . ?
C3 C2 N1 125.3(6) . . ?
C7 C2 N1 113.7(6) . . ?
C2 C7 C6 121.2(7) . . ?
C2 C7 S2 110.2(5) . . ?
C6 C7 S2 128.7(6) . . ?
C12 C13 C21 117.9(6) . . ?
C12 C13 H13 121.1 . . ?
C21 C13 H13 121.1 . . ?
C3 C4 C5 121.2(7) . . ?
C3 C4 H4 119.4 . . ?
C5 C4 H4 119.4 . . ?
C4 C3 C2 117.9(7) . . ?
C4 C3 H3 121.1 . . ?
C2 C3 H3 121.1 . . ?
C13 C12 C11 121.8(7) . . ?
C13 C12 H12 119.1 . . ?
C11 C12 H12 119.1 . . ?
C12 C11 C10 120.1(7) . . ?
C12 C11 H11 120.0 . . ?
C10 C11 H11 120.0 . . ?
C6 C5 C4 122.2(7) . . ?
C6 C5 H5 118.9 . . ?
C4 C5 H5 118.9 . . ?
N3 C14 S6 115.5(4) . . ?
N3 C14 S5 124.7(5) . . ?
S6 C14 S5 119.8(4) . . ?
C19 C20 N3 125.6(7) . . ?
C19 C20 C15 120.1(6) . . ?
N3 C20 C15 114.3(6) . . ?
C16 C15 C20 121.1(7) . . ?
C16 C15 S6 129.6(7) . . ?
C20 C15 S6 109.3(5) . . ?
C17 C16 C15 117.9(8) . . ?
C17 C16 H16 121.0 . . ?
C15 C16 H16 121.0 . . ?
C5 C6 C7 116.6(7) . . ?
C5 C6 H6 121.7 . . ?
C7 C6 H6 121.7 . . ?
C14 N3 C20 110.8(5) . . ?
C14 N3 Cu3 123.9(4) . 2_665 ?
C20 N3 Cu3 125.0(4) . 2_665 ?
C18 C19 C20 117.3(8) . . ?
C18 C19 H19 121.4 . . ?
C20 C19 H19 121.4 . . ?
C17 C18 C19 122.5(8) . . ?
C17 C18 H18 118.7 . . ?
C19 C18 H18 118.7 . . ?
C16 C17 C18 121.0(8) . . ?
C16 C17 H17 119.5 . . ?
C18 C17 H17 119.5 . . ?

loop_
_geom_bond_atom_site_label_1
_geom_bond_atom_site_label_2
_geom_bond_distance
_geom_bond_site_symmetry_2
_geom_bond_publ_flag
Cu1 N1 2.016(4) . ?
Cu1 S5 2.245(2) . ?
Cu1 S3 2.2554(19) . ?
Cu1 Cu2 3.0014(16) . ?
Cu2 N2 2.014(4) . ?
Cu2 S1 2.2449(18) . ?
Cu2 S5 2.248(2) 2_665 ?
Cu2 Cu3 3.031(2) . ?
Cu3 N3 2.011(5) 2_665 ?
Cu3 S1 2.245(2) 2_665 ?
Cu3 S3 2.253(2) . ?
S1 C1 1.723(6) . ?
S1 Cu3 2.2454(19) 2_665 ?
S3 C8 1.743(6) . ?
S4 C21 1.737(6) . ?
S4 C8 1.740(5) . ?
S5 C14 1.749(6) . ?
S5 Cu2 2.248(2) 2_665 ?
S6 C15 1.725(7) . ?
S6 C14 1.726(6) . ?
S2 C7 1.728(7) . ?
S2 C1 1.741(5) . ?
C1 N1 1.310(7) . ?
C8 N2 1.308(7) . ?
N1 C2 1.414(7) . ?
N2 C9 1.385(7) . ?
C9 C10 1.391(8) . ?
C9 C21 1.394(8) . ?
C10 C11 1.388(8) . ?
C10 H10 0.9300 . ?
C21 C13 1.383(8) . ?
C2 C3 1.383(8) . ?
C2 C7 1.385(8) . ?
C7 C6 1.401(9) . ?
C13 C12 1.374(9) . ?
C13 H13 0.9300 . ?
C4 C3 1.371(9) . ?
C4 C5 1.381(10) . ?
C4 H4 0.9300 . ?
C3 H3 0.9300 . ?
C12 C11 1.384(9) . ?
C12 H12 0.9300 . ?
C11 H11 0.9300 . ?
C5 C6 1.371(10) . ?
C5 H5 0.9300 . ?
C14 N3 1.307(7) . ?
C20 C19 1.397(9) . ?
C20 N3 1.401(7) . ?
C20 C15 1.403(9) . ?
C15 C16 1.394(9) . ?
C16 C17 1.370(11) . ?
C16 H16 0.9300 . ?
C6 H6 0.9300 . ?
N3 Cu3 2.011(5) 2_665 ?
C19 C18 1.378(9) . ?
C19 H19 0.9300 . ?
C18 C17 1.378(12) . ?
C18 H18 0.9300 . ?
C17 H17 0.9300 . ?
